data_4133154
loop_
_publ_author_name
'Thiele, Nikki A.'
'MacMillan, Samantha N.'
'Wilson, Justin J.'

_publ_section_title
;
 Rapid Dissolution of BaSO<sub>4</sub> by Macropa, an 18-Membered
 Macrocycle with High Affinity for Ba<sup>2</sup>.
;
_journal_issue 49
_journal_name_full 'Journal of the American Chemical Society'
_journal_page_first 17071
_journal_page_last 17078
_journal_paper_doi 10.1021/jacs.8b08704
_journal_volume 140
_journal_year 2018
_chemical_formula_moiety 'C32 H44 Ba N5 O8, Cl O4, 1(C3 H7 N O)'
_chemical_formula_sum 'C35 H51 Ba Cl N6 O13'
_chemical_formula_weight 936.60
_space_group_crystal_system monoclinic
_space_group_IT_number 15
_space_group_name_Hall '-I 2ya'
_space_group_name_H-M_alt 'I 1 2/a 1'
_atom_sites_solution_hydrogens mixed
_atom_sites_solution_primary dual
_audit_creation_date 2018-04-24
_audit_creation_method
;
Olex2 1.2-ac3
(compiled 2016.08.26 svn.r3337 for Rigaku Oxford Diffraction, GUI svn.r5221)
;
_cell_angle_alpha 90
_cell_angle_beta 92.4109(4)
_cell_angle_gamma 90
_cell_formula_units_Z 8
_cell_length_a 18.37410(8)
_cell_length_b 15.68602(6)
_cell_length_c 28.35948(11)
_cell_measurement_reflns_used 103182
_cell_measurement_temperature 100.00(10)
_cell_measurement_theta_max 77.5940
_cell_measurement_theta_min 3.1070
_cell_volume 8166.44(6)
_computing_cell_refinement 'CrysAlisPro 1.171.39.45g (Rigaku OD, 2018)'
_computing_data_collection 'CrysAlisPro 1.171.39.45g (Rigaku OD, 2018)'
_computing_data_reduction 'CrysAlisPro 1.171.39.45g (Rigaku OD, 2018)'
_computing_molecular_graphics 'Olex2 (Dolomanov et al., 2009)'
_computing_publication_material 'Olex2 (Dolomanov et al., 2009)'
_computing_structure_refinement 'ShelXL (Sheldrick, 2015)'
_computing_structure_solution 'ShelXT (Sheldrick, 2015)'
_diffrn_ambient_environment N~2~
_diffrn_ambient_temperature 100.00(10)
_diffrn_detector 'CCD plate'
_diffrn_detector_type HyPix
_diffrn_measured_fraction_theta_full 1.000
_diffrn_measured_fraction_theta_max 1.000
_diffrn_measurement_details
;
List of Runs (angles in degrees, time in seconds):

  # Type    Start    End  Width  t~exp~   \w     \q     \k     \f   Frames
--------------------------------------------------------------------------
  1  \w    -54.00 -28.00   0.50    1.00    --  -48.42 -77.00 -30.00   52
  2  \w    -66.00 -27.00   0.50    1.00    --  -48.42 -77.00  30.00   78
  3  \w    -65.00 -27.00   0.50    1.00    --  -48.42 -77.00  90.00   76
  4  \w    -61.00 -27.00   0.50    1.00    --  -48.42 -77.00 150.00   68
  5  \w    -90.00 -65.00   0.50    3.00    --  -86.25 -75.00  29.54   50
  6  \w    -90.00 -64.00   0.50    3.00    --  -86.25 -77.00 -30.00   52
  7  \w    -92.00 -65.00   0.50    3.00    --  -86.25 -78.00   9.51   54
  8  \w    -91.00 -66.00   0.50    3.00    --  -86.25 -73.00  57.46   50
  9  \w    -90.00 -64.00   0.50    3.00    --  -86.25 -77.00 120.00   52
 10  \w    -91.00 -65.00   0.50    3.00    --  -86.25 -75.00 165.41   52
 11  \w    -94.00 -64.00   0.50    3.00    --  -86.25 -81.00 140.94   60
 12  \w    -95.00 -64.00   0.50    3.00    --  -86.25 -79.00 110.42   62
 13  \w    -91.00 -65.00   0.50    3.00    --  -86.25 -76.00 145.63   52
 14  \w    -90.00 -64.00   0.50    3.00    --  -86.25 -79.00  82.78   52
 15  \w    -90.00 -64.00   0.50    3.00    --  -86.25 -78.00  43.13   52
 16  \w    -89.00 -63.00   0.50    3.00    --  -86.25 -80.00  -3.54   52
 17  \w    -89.00 -62.00   0.50    3.00    --  -86.25 -82.00 -59.13   54
 18  \w    -91.00 -65.00   0.50    3.00    --  -86.25 -77.00-120.00   52
 19  \w    -92.00 -67.00   0.50    3.00    --  -86.25 -70.00-175.45   50
 20  \w    -93.00 -67.00   0.50    3.00    --  -86.25 -73.00-135.72   52
 21  \w    -97.00 -67.00   0.50    3.00    --  -86.25 -70.00-120.99   60
 22  \w    -90.00 -64.00   0.50    3.00    --  -86.25 -77.00-180.00   52
 23  \w    -92.00 -65.00   0.50    3.00    --  -86.25 -77.00-150.00   54
 24  \w    -92.00 -65.00   0.50    3.00    --  -86.25 -76.00-103.09   54
 25  \w    -89.00 -64.00   0.50    3.00    --  -86.25 -77.00 -90.00   50
 26  \w    -88.00 -62.00   0.50    3.00    --  -86.25 -83.00 -45.35   52
 27  \w    -53.00 -28.00   0.50    1.00    --  -48.42 -77.00-120.00   50
 28  \w    -55.00 -28.00   0.50    1.00    --  -48.42 -77.00-150.00   54
 29  \w    -63.00 -27.00   0.50    1.00    --  -48.42 -77.00 -90.00   72
 30  \w    -95.00 -68.00   0.50    3.00    --  -86.25 -74.00  16.10   54
 31  \w   -100.00 -67.00   0.50    3.00    --  -86.25 -70.00 -25.12   66
 32  \w   -121.00 -37.00   0.50    1.00    --  -48.42 -37.00   0.00  168
 33  \w    -89.00 -64.00   0.50    3.00    --  -86.25 -77.00  90.00   50
 34  \w   -102.00 -67.00   0.50    3.00    --  -86.25 -70.00 147.17   70
 35  \w   -119.00 -39.00   0.50    1.00    --  -48.42 -37.00 120.00  160
 36  \w   -119.00 -27.00   0.50    1.00    --  -48.42 -77.00 -60.00  184
 37  \w   -101.00 -37.00   0.50    1.00    --  -48.42 -37.00-180.00  128
 38  \w   -120.00 -37.00   0.50    1.00    --  -48.42 -38.00-123.65  166
 39  \w   -119.00 -27.00   0.50    1.00    --  -48.42 -77.00-180.00  184
 40  \w   -113.00 -39.00   0.50    1.00    --  -48.42 -37.00 -60.00  148
 41  \w      1.00  82.00   0.50    1.00    --   48.42-101.00 143.00  162
 42  \w    -18.00  61.00   0.50    1.00    --   48.42 -57.00-150.00  158
 43  \w     31.00  94.00   0.50    1.00    --   48.42-125.00-120.00  126
 44  \w     77.00 116.00   0.50    3.00    --  107.75-125.00   0.00   78
 45  \w     78.00 105.00   0.50    3.00    --  107.75 -94.00  60.00   54
 46  \w     82.00 116.00   0.50    3.00    --  107.75-125.00  90.00   68
 47  \w     81.00 107.00   0.50    3.00    --  107.75 -94.00  30.00   52
 48  \w     77.00 114.00   0.50    3.00    --  107.75-125.00 -30.00   74
 49  \w     76.00 108.00   0.50    3.00    --  107.75 -94.00 -60.00   64
 50  \w     90.00 116.00   0.50    3.00    --  107.75-125.00-120.00   52
 51  \w     81.00 109.00   0.50    3.00    --  107.75 -94.00-150.00   56
 52  \w     56.00 118.00   0.50    3.00    --  107.75 -15.00-180.00  124
 53  \w    110.00 136.00   0.50    3.00    --  107.75  45.00-150.00   52
 54  \w    137.00 163.00   0.50    3.00    --  107.75  45.00-150.00   52
 55  \w    136.00 164.00   0.50    3.00    --  107.75  61.00-120.00   56
 56  \w    134.00 178.00   0.50    3.00    --  107.75  83.00 -85.72   88
 57  \w    142.00 175.00   0.50    3.00    --  107.75  61.00   0.00   66
 58  \w    136.00 177.00   0.50    3.00    --  107.75  77.00  30.00   82
 59  \w    136.00 162.00   0.50    3.00    --  107.75  65.00 109.93   52
 60  \w    144.00 169.00   0.50    3.00    --  107.75  30.00 150.00   50
 61  \w    129.00 177.00   0.50    3.00    --  107.75  77.00  90.00   96
 62  \w    143.00 169.00   0.50    3.00    --  107.75  77.00 150.00   52
 63  \w    123.00 167.00   0.50    3.00    --  107.75 125.00 150.00   88
 64  \w     97.00 139.00   0.50    3.00    --  107.75 125.00 120.00   84
 65  \w     87.00 116.00   0.50    3.00    --  107.75  77.00  30.00   58
 66  \w     93.00 167.00   0.50    3.00    --  107.75  61.00  30.00  148
 67  \w    145.00 174.00   0.50    3.00    --  107.75  15.00 -60.00   58
 68  \w    137.00 176.00   0.50    3.00    --  107.75  77.00-120.00   78
 69  \w    142.00 168.00   0.50    3.00    --  107.75 125.00-150.00   52
 70  \w    124.00 177.00   0.50    3.00    --  107.75  77.00-180.00  106
 71  \w    126.00 158.00   0.50    3.00    --  107.75  61.00-180.00   64
 72  \w    104.00 178.00   0.50    3.00    --  107.75 101.00-112.00  148
 73  \w    111.00 148.00   0.50    3.00    --  107.75  45.00-180.00   74
 74  \w     93.00 119.00   0.50    3.00    --  107.75  61.00 -90.00   52
 75  \w     93.00 139.00   0.50    3.00    --  107.75  61.00-150.00   92
 76  \w     83.00 110.00   0.50    3.00    --  107.75  83.00 -85.72   54
 77  \w     93.00 130.00   0.50    3.00    --  107.75  61.00-120.00   74
 78  \w     86.00 115.00   0.50    3.00    --  107.75  77.00-120.00   58
 79  \w     88.00 114.00   0.50    3.00    --  107.75  77.00-180.00   52
 80  \w     86.00 157.00   0.50    3.00    --  107.75  77.00-150.00  142
 81  \w     93.00 129.00   0.50    3.00    --  107.75  61.00 -30.00   72
 82  \w     94.00 136.00   0.50    3.00    --  107.75  61.00   0.00   84
 83  \w    107.00 177.00   0.50    3.00    --  107.75  15.00  30.00  140
 84  \w    107.00 155.00   0.50    3.00    --  107.75  45.00  90.00   96
 85  \w     86.00 116.00   0.50    3.00    --  107.75  77.00  90.00   60
 86  \w     86.00 138.00   0.50    3.00    --  107.75  77.00  60.00  104
 87  \w     95.00 135.00   0.50    3.00    --  107.75  61.00  60.00   80
 88  \w     92.00 133.00   0.50    3.00    --  107.75  65.00 109.93   82
 89  \w     94.00 119.00   0.50    3.00    --  107.75  61.00  90.00   50
 90  \w     85.00 177.00   0.50    3.00    --  107.75  79.00 123.18  184
 91  \w     97.00 176.00   0.50    3.00    --  107.75  45.00 -30.00  158
 92  \w     99.00 140.00   0.50    3.00    --  107.75  15.00 -60.00   82
 93  \w     86.00 127.00   0.50    3.00    --  107.75  77.00 -30.00   82
 94  \w     87.00 131.00   0.50    3.00    --  107.75  77.00   0.00   88
 95  \w     86.00 143.00   0.50    3.00    --  107.75  77.00 -90.00  114
 96  \w     92.00 127.00   0.50    3.00    --  107.75 125.00-150.00   70
 97  \w    117.00 151.00   0.50    3.00    --  107.75 162.00-115.38   68
 98  \w     86.00 152.00   0.50    3.00    --  107.75  77.00 -60.00  132
 99  \w     93.00 121.00   0.50    3.00    --  107.75  61.00-180.00   56
100  \w     39.00  76.00   0.50    3.00    --  107.75 -45.00-180.00   74
101  \w     50.00 105.00   0.50    3.00    --  107.75 -94.00-180.00  110
102  \w     50.00  82.00   0.50    3.00    --  107.75-125.00-120.00   64
103  \w     41.00  77.00   0.50    3.00    --  107.75 -94.00-150.00   72
104  \w     39.00  77.00   0.50    3.00    --  107.75 -45.00-120.00   76
105  \w     36.00 105.00   0.50    3.00    --  107.75 -77.00-150.00  138
106  \w     39.00  88.00   0.50    3.00    --  107.75 -94.00 -30.00   98
107  \w     94.00 121.00   0.50    3.00    --  107.75 -61.00 -30.00   54
108  \w     55.00 116.00   0.50    3.00    --  107.75-125.00  60.00  122
109  \w     70.00 107.00   0.50    3.00    --  107.75 -94.00 150.00   74
110  \w     71.00 123.00   0.50    3.00    --  107.75-133.00 156.13  104
111  \w     53.00 115.00   0.50    3.00    --  107.75-125.00  30.00  124
112  \w     49.00 101.00   0.50    3.00    --  107.75 -94.00  90.00  104
113  \w     36.00 109.00   0.50    3.00    --  107.75-101.00 143.00  146
114  \w     41.00  70.00   0.50    3.00    --  107.75 -45.00  30.00   58
115  \w     37.00  62.00   0.50    3.00    --  107.75 -94.00  60.00   50
116  \w     36.00  61.00   0.50    3.00    --  107.75-125.00   0.00   50
117  \w     37.00  62.00   0.50    3.00    --  107.75 -94.00  30.00   50
118  \w     40.00  65.00   0.50    3.00    --  107.75-125.00 -30.00   50
119  \w     37.00 111.00   0.50    3.00    --  107.75-125.00 -60.00  148
120  \w     36.00  64.00   0.50    3.00    --  107.75 -30.00  60.00   56
121  \w     38.00  69.00   0.50    3.00    --  107.75 -30.00 120.00   62
122  \w     34.00  88.00   0.50    3.00    --  107.75 -15.00 120.00  108
123  \w     35.00  61.00   0.50    1.00    --   48.42  57.00  30.00   52
124  \w     41.00  74.00   0.50    1.00    --   48.42  19.00  60.00   66
125  \w     28.00  58.00   0.50    1.00    --   48.42  77.00 150.00   60
126  \w     28.00  54.00   0.50    1.00    --   48.42  77.00  30.00   52
127  \w     86.00 131.00   0.50    3.00    --  107.75  77.00 120.00   90
128  \w     86.00 123.00   0.50    3.00    --  107.75  77.00 150.00   74
129  \w     38.00  65.00   0.50    3.00    --  107.75 -61.00 -30.00   54
130  \w     37.00  72.00   0.50    3.00    --  107.75 -94.00 -60.00   70
131  \w     36.00  61.00   0.50    3.00    --  107.75-125.00  90.00   50
132  \w    -73.00 -40.00   0.50    1.00    --  -48.42 101.00-112.00   66
133  \w    -37.00   9.00   0.50    1.00    --  -48.42 101.00-112.00   92
134  \w    -84.00 -14.00   0.50    3.00    --  -86.25 101.00-112.00  140
135  \w   -158.00 -82.00   0.50    3.00    --  -86.25-101.00 143.00  152
136  \w   -149.00-123.00   0.50    3.00    --  -86.25 -76.00-103.09   52
137  \w   -156.00 -69.00   0.50    3.00    --  -86.25 -69.00-151.14  174
138  \w     85.00 110.00   0.50    3.00    --  107.75 162.00-115.38   50
;
_diffrn_measurement_device 'four-circle diffractometer'
_diffrn_measurement_device_type 'XtaLAB Synergy, Dualflex, HyPix'
_diffrn_measurement_method '\w scans'
_diffrn_orient_matrix_type 'CrysAlisPro convention (1999,Acta A55,543-557)'
_diffrn_orient_matrix_UB_11 -0.0251527000
_diffrn_orient_matrix_UB_12 0.0197161000
_diffrn_orient_matrix_UB_13 0.0499671000
_diffrn_orient_matrix_UB_21 0.0122610000
_diffrn_orient_matrix_UB_22 -0.0939315000
_diffrn_orient_matrix_UB_23 0.0140940000
_diffrn_orient_matrix_UB_31 0.0791330000
_diffrn_orient_matrix_UB_32 0.0208303000
_diffrn_orient_matrix_UB_33 0.0161129000
_diffrn_radiation_monochromator mirror
_diffrn_radiation_probe x-ray
_diffrn_radiation_type CuK\a
_diffrn_radiation_wavelength 1.54184
_diffrn_reflns_av_R_equivalents 0.0641
_diffrn_reflns_av_unetI/netI 0.0169
_diffrn_reflns_Laue_measured_fraction_full 1.000
_diffrn_reflns_Laue_measured_fraction_max 1.000
_diffrn_reflns_limit_h_max 22
_diffrn_reflns_limit_h_min -21
_diffrn_reflns_limit_k_max 19
_diffrn_reflns_limit_k_min -19
_diffrn_reflns_limit_l_max 34
_diffrn_reflns_limit_l_min -34
_diffrn_reflns_number 160245
_diffrn_reflns_point_group_measured_fraction_full 1.000
_diffrn_reflns_point_group_measured_fraction_max 1.000
_diffrn_reflns_theta_full 67.684
_diffrn_reflns_theta_max 70.074
_diffrn_reflns_theta_min 3.119
_diffrn_source 'micro-focus sealed X-ray tube'
_diffrn_source_type 'PhotonJet (Cu) X-ray Source'
_exptl_absorpt_coefficient_mu 8.759
_exptl_absorpt_correction_T_max 0.819
_exptl_absorpt_correction_T_min 0.501
_exptl_absorpt_correction_type gaussian
_exptl_absorpt_process_details
;
CrysAlisPro 1.171.39.45g (Rigaku Oxford Diffraction, 2018)
Numerical absorption correction based on gaussian integration over
			a multifaceted crystal model
Empirical absorption correction using spherical harmonics,
 implemented in SCALE3 ABSPACK scaling algorithm.
;
_exptl_crystal_colour 'clear colourless'
_exptl_crystal_density_diffrn 1.524
_exptl_crystal_description block
_exptl_crystal_F_000 3840
_exptl_crystal_size_max 0.125
_exptl_crystal_size_mid 0.108
_exptl_crystal_size_min 0.054
_refine_diff_density_max 0.564
_refine_diff_density_min -0.785
_refine_diff_density_rms 0.058
_refine_ls_extinction_method none
_refine_ls_goodness_of_fit_ref 1.036
_refine_ls_hydrogen_treatment mixed
_refine_ls_matrix_type full
_refine_ls_number_parameters 605
_refine_ls_number_reflns 7767
_refine_ls_number_restraints 257
_refine_ls_restrained_S_all 1.044
_refine_ls_R_factor_all 0.0273
_refine_ls_R_factor_gt 0.0264
_refine_ls_shift/su_max 0.004
_refine_ls_shift/su_mean 0.000
_refine_ls_structure_factor_coef Fsqd
_refine_ls_weighting_details 'w=1/[\s^2^(Fo^2^)+(0.0399P)^2^+11.7441P] where P=(Fo^2^+2Fc^2^)/3'
_refine_ls_weighting_scheme calc
_refine_ls_wR_factor_gt 0.0700
_refine_ls_wR_factor_ref 0.0705
_reflns_Friedel_coverage 0.000
_reflns_number_gt 7475
_reflns_number_total 7767
_reflns_threshold_expression 'I > 2\s(I)'
_cod_data_source_file ja8b08704_si_002.cif
_cod_data_source_block Ba-macropaquin
_cod_original_cell_volume 8166.44(5)
_cod_database_code 4133154
_shelx_shelxl_version_number 2016/6
_chemical_oxdiff_formula C35H51BaClN6O13
_chemical_oxdiff_usercomment 'Crystallized from DMF/pet ether.'
_shelx_space_group_comment
;
The symmetry employed for this shelxl refinement is uniquely defined
by the following loop, which should always be used as a source of
symmetry information in preference to the above space-group names.
They are only intended as comments.
;
_reflns_odcompleteness_completeness 99.99
_reflns_odcompleteness_iscentric 1
_reflns_odcompleteness_theta 69.95
_olex2_refinement_description
;
1. Fixed Uiso
 At 1.2 times of:
  All C(H) groups, All C(H,H) groups, All O(H) groups
 At 1.5 times of:
  All C(H,H,H) groups
2. Restrained distances
 N1_3-C1_3
 1.36 with sigma of 0.02
 C1_3-O1_3
 1.22 with sigma of 0.02
 N1_4-C1_4
 1.36 with sigma of 0.02
 C1_4-O1_4
 1.22 with sigma of 0.02
 O7-H7
 0.84 with sigma of 0.02
 Cl1_1-O1_1 \\sim Cl1_1-O2_1 \\sim Cl1_1-O3_1 \\sim Cl1_1-O4_1
 with sigma of 0.02
 O1_1-O3_1 \\sim O2_1-O4_1 \\sim O1_1-O4_1 \\sim O2_1-O3_1 \\sim O1_1-O2_1
\\sim O3_1-O4_1
 with sigma of 0.04
 Cl1_2-O1_2 \\sim Cl1_2-O2_2 \\sim Cl1_2-O3_2 \\sim Cl1_2-O4_2
 with sigma of 0.02
 O1_2-O3_2 \\sim O2_2-O4_2 \\sim O1_2-O4_2 \\sim O2_2-O3_2 \\sim O1_2-O2_2
\\sim O3_2-O4_2
 with sigma of 0.04
 N1_3-C2_3 \\sim N1_3-C3_3
 with sigma of 0.02
 N1_4-C2_4 \\sim N1_4-C3_4
 with sigma of 0.02
3. Restrained planarity
 C1_3, C3_3, C2_3, O1_3, N1_3
 with sigma of 0.1
 C1_4, C3_4, C2_4, O1_4, N1_4
 with sigma of 0.1
4. Uiso/Uaniso restraints and constraints
Cl1_1 \\sim O4_1 \\sim O3_1 \\sim O1_1 \\sim O2_1: within 2A with sigma of 0.04
and sigma for terminal atoms of 0.08
Cl1_2 \\sim O4_2 \\sim O3_2 \\sim O1_2 \\sim O2_2: within 2A with sigma of 0.04
and sigma for terminal atoms of 0.08
C1_3 \\sim C3_3 \\sim C2_3 \\sim O1_3 \\sim N1_3: within 2A with sigma of 0.04
and sigma for terminal atoms of 0.08
C1_4 \\sim C3_4 \\sim C2_4 \\sim O1_4 \\sim N1_4: within 2A with sigma of 0.04
and sigma for terminal atoms of 0.08
5. Rigid body (RIGU) restrains
 Cl1_1, O4_1, O3_1, O1_1, O2_1
 with sigma for 1-2 distances of 0.004 and sigma for 1-3 distances of 0.004
 Cl1_2, O4_2, O3_2, O1_2, O2_2
 with sigma for 1-2 distances of 0.004 and sigma for 1-3 distances of 0.004
 C1_3, C3_3, C2_3, O1_3, N1_3
 with sigma for 1-2 distances of 0.004 and sigma for 1-3 distances of 0.004
 C1_4, C3_4, C2_4, O1_4, N1_4
 with sigma for 1-2 distances of 0.004 and sigma for 1-3 distances of 0.004
6. Others
 Sof(C1)=Sof(H1)=Sof(O1)=Sof(N1)=Sof(C2)=Sof(H2A)=Sof(H2B)=Sof(H2C)=Sof(C3)=
 Sof(H3A)=Sof(H3B)=Sof(H3C)=1-FVAR(1)
 Sof(C1)=Sof(H1)=Sof(O1)=Sof(N1)=Sof(C2)=Sof(H2A)=Sof(H2B)=Sof(H2C)=Sof(C3)=
 Sof(H3A)=Sof(H3B)=Sof(H3C)=FVAR(1)
 Fixed Sof: Cl1(0.5) O1(0.5) O2(0.5) O3(0.5) O4(0.5) Cl1(0.5) O1(0.5) O2(0.5)
 O3(0.5) O4(0.5)
7.a Secondary CH2 refined with riding coordinates:
 C1(H1A,H1B), C2(H2A,H2B), C3(H3A,H3B), C4(H4A,H4B), C5(H5A,H5B), C6(H6A,H6B),
 C7(H7A,H7B), C8(H8A,H8B), C9(H9A,H9B), C10(H10A,H10B), C11(H11A,H11B),
 C12(H12A,H12B), C13(H13A,H13B), C20(H20A,H20B)
7.b Aromatic/amide H refined with riding coordinates:
 C15(H15), C16(H16), C17(H17), C22(H22), C23(H23), C25(H25), C26(H26),
 C27(H27), C30(H30), C1(H1), C1(H1)
7.c Idealised Me refined as rotating group:
 C31(H31A,H31B,H31C), C32(H32A,H32B,H32C), C2(H2A,H2B,H2C), C3(H3A,H3B,H3C),
 C2(H2A,H2B,H2C), C3(H3A,H3B,H3C)
;
_olex2_submission_special_instructions 'No special instructions were received'
_oxdiff_exptl_absorpt_empirical_details
;
Empirical correction (ABSPACK) includes:
- Absorption correction using spherical harmonics
- Frame scaling
;
_oxdiff_exptl_absorpt_empirical_full_max 1.589
_oxdiff_exptl_absorpt_empirical_full_min 0.695

loop_
_space_group_symop_operation_xyz
'x, y, z'
'-x+1/2, y, -z'
'x+1/2, y+1/2, z+1/2'
'-x+1, y+1/2, -z+1/2'
'-x, -y, -z'
'x-1/2, -y, z'
'-x+1/2, -y+1/2, -z+1/2'
'x, -y+1/2, z+1/2'

loop_
_atom_site_label
_atom_site_type_symbol
_atom_site_fract_x
_atom_site_fract_y
_atom_site_fract_z
_atom_site_U_iso_or_equiv
_atom_site_adp_type
_atom_site_occupancy
_atom_site_site_symmetry_order
_atom_site_calc_flag
_atom_site_refinement_flags_posn
_atom_site_refinement_flags_adp
_atom_site_refinement_flags_occupancy
_atom_site_disorder_assembly
_atom_site_disorder_group
Ba Ba 0.42225(2) 0.35443(2) 0.33382(2) 0.02937(6) Uani 1 1 d . . . . .
O1 O 0.51536(10) 0.41931(11) 0.40668(6) 0.0460(4) Uani 1 1 d . . . . .
O2 O 0.38346(10) 0.50421(11) 0.38566(6) 0.0431(4) Uani 1 1 d . . . . .
O3 O 0.28738(9) 0.26784(11) 0.31983(6) 0.0383(4) Uani 1 1 d . . . . .
O4 O 0.40720(10) 0.18024(11) 0.36304(6) 0.0397(4) Uani 1 1 d . . . . .
O5 O 0.47720(8) 0.50682(10) 0.29729(5) 0.0343(3) Uani 1 1 d . . . . .
O6 O 0.54189(10) 0.56974(10) 0.24159(6) 0.0415(4) Uani 1 1 d . . . . .
O7 O 0.44326(9) 0.23295(10) 0.25532(5) 0.0317(3) Uani 1 1 d D . . . .
H7 H 0.4537(15) 0.1813(12) 0.2551(10) 0.038 Uiso 1 1 d DR . . . .
O8 O 0.34949(14) 0.32842(14) 0.41894(7) 0.0627(6) Uani 1 1 d . . . . .
N1 N 0.55263(12) 0.25132(13) 0.36683(7) 0.0411(5) Uani 1 1 d . . . . .
N2 N 0.29372(11) 0.45568(13) 0.30143(7) 0.0376(4) Uani 1 1 d . . . . .
N3 N 0.56186(11) 0.36506(12) 0.29285(7) 0.0338(4) Uani 1 1 d . . . . .
N4 N 0.38318(10) 0.38555(12) 0.23388(6) 0.0313(4) Uani 1 1 d . . . . .
N5 N 0.35460(16) 0.2952(2) 0.49679(9) 0.0654(7) Uani 1 1 d . . . . .
C1 C 0.59996(15) 0.30589(18) 0.39777(10) 0.0489(6) Uani 1 1 d . . . . .
H1A H 0.627847 0.344714 0.377750 0.059 Uiso 1 1 calc R . . . .
H1B H 0.635415 0.269155 0.415436 0.059 Uiso 1 1 calc R . . . .
C2 C 0.55955(17) 0.35824(17) 0.43237(10) 0.0513(7) Uani 1 1 d . . . . .
H2A H 0.528456 0.320904 0.451193 0.062 Uiso 1 1 calc R . . . .
H2B H 0.594490 0.387971 0.454224 0.062 Uiso 1 1 calc R . . . .
C3 C 0.48879(17) 0.48424(18) 0.43638(9) 0.0490(6) Uani 1 1 d . . . . .
H3A H 0.530147 0.513907 0.452764 0.059 Uiso 1 1 calc R . . . .
H3B H 0.458159 0.458642 0.460544 0.059 Uiso 1 1 calc R . . . .
C4 C 0.44493(16) 0.54638(17) 0.40723(9) 0.0480(6) Uani 1 1 d . . . . .
H4A H 0.428434 0.593466 0.427421 0.058 Uiso 1 1 calc R . . . .
H4B H 0.475287 0.570963 0.382603 0.058 Uiso 1 1 calc R . . . .
C5 C 0.33426(16) 0.56231(17) 0.36255(10) 0.0482(6) Uani 1 1 d . . . . .
H5A H 0.359764 0.594888 0.338321 0.058 Uiso 1 1 calc R . . . .
H5B H 0.315582 0.603189 0.385730 0.058 Uiso 1 1 calc R . . . .
C6 C 0.27170(15) 0.51284(18) 0.33960(10) 0.0475(6) Uani 1 1 d . . . . .
H6A H 0.248321 0.478462 0.364030 0.057 Uiso 1 1 calc R . . . .
H6B H 0.234971 0.553627 0.326586 0.057 Uiso 1 1 calc R . . . .
C7 C 0.23387(13) 0.39591(17) 0.28810(10) 0.0446(6) Uani 1 1 d . . . . .
H7A H 0.242638 0.372146 0.256499 0.053 Uiso 1 1 calc R . . . .
H7B H 0.187506 0.428089 0.285745 0.053 Uiso 1 1 calc R . . . .
C8 C 0.22584(14) 0.32313(18) 0.32236(10) 0.0466(6) Uani 1 1 d . . . . .
H8A H 0.222736 0.345645 0.354821 0.056 Uiso 1 1 calc R . . . .
H8B H 0.180559 0.291117 0.314343 0.056 Uiso 1 1 calc R . . . .
C9 C 0.27915(14) 0.19284(17) 0.34772(9) 0.0429(6) Uani 1 1 d . . . . .
H9A H 0.234831 0.161570 0.336686 0.052 Uiso 1 1 calc R . . . .
H9B H 0.273612 0.208909 0.381137 0.052 Uiso 1 1 calc R . . . .
C10 C 0.34454(16) 0.13688(16) 0.34369(10) 0.0421(6) Uani 1 1 d . . . . .
H10A H 0.337344 0.082912 0.360991 0.051 Uiso 1 1 calc R . . . .
H10B H 0.351516 0.122983 0.310132 0.051 Uiso 1 1 calc R . . . .
C11 C 0.46954(15) 0.12540(16) 0.36922(9) 0.0441(6) Uani 1 1 d . . . . .
H11A H 0.484904 0.104819 0.338172 0.053 Uiso 1 1 calc R . . . .
H11B H 0.457186 0.075339 0.388581 0.053 Uiso 1 1 calc R . . . .
C12 C 0.53032(16) 0.17536(17) 0.39348(10) 0.0480(6) Uani 1 1 d . . . . .
H12A H 0.514550 0.193750 0.424849 0.058 Uiso 1 1 calc R . . . .
H12B H 0.573042 0.137518 0.398573 0.058 Uiso 1 1 calc R . . . .
C13 C 0.59250(14) 0.22484(16) 0.32573(9) 0.0428(6) Uani 1 1 d . . . . .
H13A H 0.566255 0.176612 0.310232 0.051 Uiso 1 1 calc R . . . .
H13B H 0.641145 0.203900 0.336690 0.051 Uiso 1 1 calc R . . . .
C14 C 0.60233(12) 0.29435(15) 0.28960(9) 0.0378(5) Uani 1 1 d . . . . .
C15 C 0.64999(13) 0.28252(16) 0.25353(10) 0.0442(6) Uani 1 1 d . . . . .
H15 H 0.678671 0.232217 0.252518 0.053 Uiso 1 1 calc R . . . .
C16 C 0.65557(14) 0.34388(16) 0.21924(11) 0.0440(6) Uani 1 1 d . . . . .
H16 H 0.686545 0.335781 0.193624 0.053 Uiso 1 1 calc R . . . .
C17 C 0.61471(13) 0.41821(15) 0.22296(9) 0.0387(5) Uani 1 1 d . . . . .
H17 H 0.617902 0.462243 0.200144 0.046 Uiso 1 1 calc R . . . .
C18 C 0.56948(12) 0.42686(14) 0.26036(8) 0.0319(4) Uani 1 1 d . . . . .
C19 C 0.52505(12) 0.50782(14) 0.26747(8) 0.0324(5) Uani 1 1 d . . . . .
C20 C 0.31170(14) 0.50611(16) 0.25986(9) 0.0405(5) Uani 1 1 d . . . . .
H20A H 0.342782 0.554599 0.270432 0.049 Uiso 1 1 calc R . . . .
H20B H 0.266041 0.530032 0.245583 0.049 Uiso 1 1 calc R . . . .
C21 C 0.35021(12) 0.45797(14) 0.22240(8) 0.0345(5) Uani 1 1 d . . . . .
C22 C 0.35267(14) 0.49422(15) 0.17684(9) 0.0394(5) Uani 1 1 d . . . . .
H22 H 0.325933 0.544598 0.169321 0.047 Uiso 1 1 calc R . . . .
C23 C 0.39341(15) 0.45664(16) 0.14401(8) 0.0421(6) Uani 1 1 d . . . . .
H23 H 0.396859 0.481908 0.113748 0.051 Uiso 1 1 calc R . . . .
C24 C 0.43085(14) 0.37979(15) 0.15472(8) 0.0372(5) Uani 1 1 d . . . . .
C25 C 0.47452(17) 0.33667(17) 0.12249(9) 0.0466(6) Uani 1 1 d . . . . .
H25 H 0.481847 0.360390 0.092235 0.056 Uiso 1 1 calc R . . . .
C26 C 0.50600(16) 0.26107(17) 0.13501(9) 0.0473(6) Uani 1 1 d . . . . .
H26 H 0.535469 0.232582 0.113234 0.057 Uiso 1 1 calc R . . . .
C27 C 0.49593(14) 0.22398(15) 0.17954(8) 0.0385(5) Uani 1 1 d . . . . .
H27 H 0.517503 0.170433 0.187188 0.046 Uiso 1 1 calc R . . . .
C28 C 0.45485(12) 0.26535(14) 0.21192(8) 0.0321(5) Uani 1 1 d . . . . .
C29 C 0.42199(13) 0.34530(13) 0.20054(8) 0.0306(5) Uani 1 1 d . . . . .
C30 C 0.34331(18) 0.34782(19) 0.45994(11) 0.0537(7) Uani 1 1 d . . . . .
H30 H 0.329377 0.404781 0.466488 0.064 Uiso 1 1 calc R . . . .
C31 C 0.3741(4) 0.2068(3) 0.48989(17) 0.129(2) Uani 1 1 d . . . . .
H31A H 0.374914 0.194657 0.456023 0.193 Uiso 1 1 calc GR . . . .
H31B H 0.338215 0.169986 0.504356 0.193 Uiso 1 1 calc GR . . . .
H31C H 0.422442 0.196030 0.504618 0.193 Uiso 1 1 calc GR . . . .
C32 C 0.3476(2) 0.3244(3) 0.54496(12) 0.0800(11) Uani 1 1 d . . . . .
H32A H 0.394284 0.317297 0.562553 0.120 Uiso 1 1 calc GR . . . .
H32B H 0.310086 0.290864 0.560053 0.120 Uiso 1 1 calc GR . . . .
H32C H 0.333791 0.384738 0.544796 0.120 Uiso 1 1 calc GR . . . .
Cl1_1 Cl 0.2500(3) 0.57583(8) 0.4997(2) 0.0561(3) Uani 0.5 1 d D U P A -1
O1_1 O 0.2717(6) 0.5316(8) 0.5421(4) 0.109(4) Uani 0.5 1 d D U P A -1
O2_1 O 0.2070(6) 0.5229(5) 0.4696(4) 0.112(4) Uani 0.5 1 d D U P A -1
O3_1 O 0.2105(5) 0.6485(5) 0.5126(4) 0.113(3) Uani 0.5 1 d D U P A -1
O4_1 O 0.3126(3) 0.5977(6) 0.4784(2) 0.095(2) Uani 0.5 1 d D U P A -1
Cl1_2 Cl 0.50914(13) 0.01388(13) 0.50948(6) 0.0667(5) Uani 0.5 1 d D U P B -1
O1_2 O 0.5058(5) 0.1049(4) 0.5051(2) 0.125(3) Uani 0.5 1 d D U P B -1
O2_2 O 0.5670(4) -0.0049(6) 0.5413(2) 0.129(3) Uani 0.5 1 d D U P B -1
O3_2 O 0.5174(5) -0.0088(7) 0.4624(2) 0.121(3) Uani 0.5 1 d D U P B -1
O4_2 O 0.4381(4) -0.0045(5) 0.5274(3) 0.095(2) Uani 0.5 1 d D U P B -1
C1_3 C 0.7866(4) 0.2045(6) 0.4096(3) 0.066(2) Uani 0.507(5) 1 d D U P C 1
H1_3 H 0.776573 0.260746 0.419843 0.080 Uiso 0.507(5) 1 calc R . P C 1
O1_3 O 0.7515(5) 0.1763(6) 0.3752(3) 0.084(3) Uani 0.507(5) 1 d D U P C 1
N1_3 N 0.8376(3) 0.1604(4) 0.4330(2) 0.0675(18) Uani 0.507(5) 1 d D U P C 1
C2_3 C 0.8767(4) 0.1923(6) 0.4746(3) 0.077(2) Uani 0.507(5) 1 d D U P C 1
H2A_3 H 0.928009 0.200583 0.467695 0.115 Uiso 0.507(5) 1 calc GR . P C 1
H2B_3 H 0.872912 0.151220 0.500353 0.115 Uiso 0.507(5) 1 calc GR . P C 1
H2C_3 H 0.855541 0.246890 0.483824 0.115 Uiso 0.507(5) 1 calc GR . P C 1
C3_3 C 0.8530(5) 0.0740(5) 0.4178(3) 0.086(3) Uani 0.507(5) 1 d D U P C 1
H3A_3 H 0.819411 0.058535 0.391397 0.130 Uiso 0.507(5) 1 calc GR . P C 1
H3B_3 H 0.846730 0.034488 0.444052 0.130 Uiso 0.507(5) 1 calc GR . P C 1
H3C_3 H 0.903246 0.070755 0.407597 0.130 Uiso 0.507(5) 1 calc GR . P C 1
C1_4 C 0.7811(5) 0.1568(8) 0.4175(4) 0.088(3) Uani 0.493(5) 1 d D U P C 2
H1_4 H 0.799486 0.213256 0.420531 0.106 Uiso 0.493(5) 1 calc R . P C 2
O1_4 O 0.7539(6) 0.1344(6) 0.3799(4) 0.094(3) Uani 0.493(5) 1 d D U P C 2
N1_4 N 0.7860(5) 0.1063(6) 0.4542(3) 0.106(3) Uani 0.493(5) 1 d D U P C 2
C2_4 C 0.8140(8) 0.1344(9) 0.4997(4) 0.150(6) Uani 0.493(5) 1 d D U P C 2
H2A_4 H 0.851021 0.178448 0.495561 0.224 Uiso 0.493(5) 1 calc GR . P C 2
H2B_4 H 0.835944 0.085992 0.516919 0.224 Uiso 0.493(5) 1 calc GR . P C 2
H2C_4 H 0.774210 0.157897 0.517610 0.224 Uiso 0.493(5) 1 calc GR . P C 2
C3_4 C 0.7581(9) 0.0169(8) 0.4498(5) 0.152(5) Uani 0.493(5) 1 d D U P C 2
H3A_4 H 0.745263 0.004514 0.416648 0.227 Uiso 0.493(5) 1 calc GR . P C 2
H3B_4 H 0.714811 0.010499 0.468590 0.227 Uiso 0.493(5) 1 calc GR . P C 2
H3C_4 H 0.795880 -0.022931 0.461391 0.227 Uiso 0.493(5) 1 calc GR . P C 2

loop_
_atom_site_aniso_label
_atom_site_aniso_U_11
_atom_site_aniso_U_22
_atom_site_aniso_U_33
_atom_site_aniso_U_23
_atom_site_aniso_U_13
_atom_site_aniso_U_12
Ba 0.03123(8) 0.03025(8) 0.02635(8) 0.00016(4) -0.00220(5) -0.00302(5)
C1_4 0.063(6) 0.109(8) 0.090(6) -0.009(5) -0.025(5) 0.012(5)
O1_3 0.042(3) 0.153(9) 0.057(4) -0.028(5) -0.003(2) 0.015(5)
Cl1_1 0.0449(6) 0.0563(7) 0.0661(7) -0.017(2) -0.0090(5) 0.016(2)
O4_2 0.116(5) 0.098(4) 0.072(4) -0.007(3) 0.022(4) -0.002(4)
O1_1 0.101(7) 0.138(9) 0.090(5) 0.058(5) 0.009(4) -0.012(5)
C2_3 0.066(4) 0.095(5) 0.067(4) -0.034(4) -0.017(3) 0.006(4)
C3_4 0.218(16) 0.120(7) 0.118(9) 0.007(7) 0.030(10) 0.044(8)
N1_4 0.116(7) 0.135(6) 0.066(4) -0.024(4) -0.003(4) 0.063(6)
O3_1 0.099(6) 0.109(6) 0.130(8) -0.050(5) -0.010(5) 0.042(4)
C1_3 0.050(4) 0.091(6) 0.059(4) -0.016(4) 0.007(3) 0.012(4)
O4_1 0.063(3) 0.180(8) 0.043(3) -0.001(4) 0.010(2) -0.022(4)
N1_3 0.055(3) 0.080(4) 0.066(4) -0.028(3) -0.011(3) 0.013(3)
Cl1_2 0.0892(14) 0.0707(13) 0.0402(13) 0.0013(8) 0.0020(10) 0.0045(10)
C3_3 0.078(5) 0.083(5) 0.098(6) -0.036(4) -0.006(4) 0.016(4)
O1_2 0.224(8) 0.070(3) 0.085(4) 0.028(3) 0.071(5) 0.054(4)
O1_4 0.080(5) 0.120(8) 0.079(4) 0.001(5) -0.024(4) -0.023(6)
O2_2 0.124(5) 0.195(8) 0.068(4) 0.060(4) -0.014(4) -0.029(5)
C2_4 0.185(14) 0.192(13) 0.070(6) -0.043(7) -0.013(7) 0.093(10)
O3_2 0.148(8) 0.182(8) 0.036(3) 0.002(4) 0.031(5) 0.004(7)
O2_1 0.096(6) 0.053(3) 0.180(10) -0.004(5) -0.083(7) -0.005(4)
O1 0.0568(11) 0.0473(10) 0.0329(8) -0.0062(7) -0.0114(8) -0.0016(8)
O2 0.0528(10) 0.0380(9) 0.0387(9) -0.0045(7) 0.0059(8) -0.0031(8)
O3 0.0332(8) 0.0418(9) 0.0400(9) 0.0011(7) 0.0031(7) -0.0054(7)
O4 0.0473(10) 0.0346(8) 0.0368(8) 0.0015(7) -0.0029(7) -0.0052(7)
O5 0.0350(8) 0.0330(8) 0.0351(8) -0.0017(6) 0.0025(7) -0.0021(6)
O6 0.0547(10) 0.0312(8) 0.0393(9) 0.0005(7) 0.0090(8) -0.0038(7)
O7 0.0375(8) 0.0282(7) 0.0292(7) 0.0002(6) -0.0002(6) -0.0004(6)
O8 0.0972(17) 0.0533(11) 0.0391(10) -0.0046(9) 0.0205(11) -0.0114(12)
N1 0.0459(11) 0.0369(10) 0.0392(11) 0.0045(8) -0.0136(9) -0.0018(9)
N2 0.0335(10) 0.0381(10) 0.0414(11) 0.0006(8) 0.0025(8) 0.0021(8)
N3 0.0303(10) 0.0324(9) 0.0380(10) -0.0020(8) -0.0057(8) -0.0029(7)
N4 0.0304(9) 0.0312(9) 0.0319(9) 0.0014(7) -0.0045(7) -0.0029(7)
N5 0.0726(17) 0.0835(19) 0.0410(13) 0.0031(13) 0.0108(12) 0.0088(15)
C1 0.0487(15) 0.0494(15) 0.0467(14) 0.0012(12) -0.0211(12) -0.0008(12)
C2 0.0565(17) 0.0547(17) 0.0408(14) -0.0002(11) -0.0199(13) -0.0067(12)
C3 0.0610(17) 0.0508(15) 0.0350(12) -0.0100(11) 0.0001(12) -0.0129(13)
C4 0.0625(17) 0.0429(14) 0.0391(13) -0.0102(11) 0.0092(12) -0.0093(12)
C5 0.0617(17) 0.0387(13) 0.0450(14) -0.0038(11) 0.0105(12) 0.0039(12)
C6 0.0446(14) 0.0471(14) 0.0515(15) -0.0023(12) 0.0102(12) 0.0074(12)
C7 0.0303(12) 0.0492(14) 0.0539(15) 0.0031(12) -0.0023(11) 0.0003(11)
C8 0.0340(13) 0.0507(15) 0.0554(15) -0.0004(12) 0.0055(11) -0.0047(11)
C9 0.0451(14) 0.0432(13) 0.0409(13) 0.0004(10) 0.0078(11) -0.0131(11)
C10 0.0487(15) 0.0377(13) 0.0400(13) -0.0010(10) 0.0044(11) -0.0109(10)
C11 0.0561(16) 0.0352(12) 0.0401(13) 0.0082(10) -0.0097(12) 0.0000(11)
C12 0.0602(17) 0.0397(13) 0.0425(14) 0.0087(11) -0.0155(12) 0.0001(12)
C13 0.0421(13) 0.0372(12) 0.0479(14) 0.0021(10) -0.0118(11) 0.0054(10)
C14 0.0280(11) 0.0348(12) 0.0496(13) -0.0031(10) -0.0108(10) -0.0013(9)
C15 0.0284(11) 0.0388(13) 0.0652(16) -0.0083(12) -0.0011(11) 0.0003(10)
C16 0.0320(12) 0.0412(13) 0.0595(17) -0.0110(11) 0.0089(12) -0.0075(10)
C17 0.0353(12) 0.0366(12) 0.0443(13) -0.0054(10) 0.0031(10) -0.0106(10)
C18 0.0273(10) 0.0303(11) 0.0375(11) -0.0037(9) -0.0031(9) -0.0059(8)
C19 0.0348(11) 0.0303(11) 0.0317(11) -0.0026(9) -0.0051(9) -0.0045(9)
C20 0.0373(12) 0.0387(12) 0.0454(13) 0.0042(10) -0.0015(10) 0.0074(10)
C21 0.0333(11) 0.0325(11) 0.0369(12) 0.0009(9) -0.0081(9) -0.0052(9)
C22 0.0438(13) 0.0324(11) 0.0409(12) 0.0061(10) -0.0122(10) -0.0055(10)
C23 0.0573(15) 0.0367(12) 0.0315(11) 0.0050(9) -0.0086(11) -0.0127(11)
C24 0.0485(14) 0.0323(11) 0.0303(11) 0.0014(9) -0.0032(10) -0.0127(10)
C25 0.0665(18) 0.0429(13) 0.0309(12) -0.0006(10) 0.0088(12) -0.0118(13)
C26 0.0621(17) 0.0417(13) 0.0390(13) -0.0050(10) 0.0133(12) -0.0074(12)
C27 0.0436(13) 0.0344(12) 0.0376(12) -0.0032(9) 0.0042(10) -0.0054(10)
C28 0.0327(11) 0.0322(11) 0.0311(11) -0.0003(9) -0.0032(9) -0.0079(9)
C29 0.0320(11) 0.0315(11) 0.0280(11) -0.0013(8) -0.0022(9) -0.0086(8)
C30 0.0584(18) 0.0563(17) 0.0469(16) -0.0040(12) 0.0082(14) -0.0088(13)
C31 0.233(7) 0.083(3) 0.074(3) 0.020(2) 0.042(4) 0.044(4)
C32 0.072(2) 0.123(3) 0.0455(18) -0.004(2) 0.0075(16) 0.013(2)

loop_
_atom_type_symbol
_atom_type_description
_atom_type_scat_dispersion_real
_atom_type_scat_dispersion_imag
_atom_type_scat_source
C C 0.0181 0.0091 'International Tables Vol C Tables 4.2.6.8 and 6.1.1.4'
H H 0.0000 0.0000 'International Tables Vol C Tables 4.2.6.8 and 6.1.1.4'
Ba Ba -1.0456 8.4617 'International Tables Vol C Tables 4.2.6.8 and 6.1.1.4'
Cl Cl 0.3639 0.7018 'International Tables Vol C Tables 4.2.6.8 and 6.1.1.4'
N N 0.0311 0.0180 'International Tables Vol C Tables 4.2.6.8 and 6.1.1.4'
O O 0.0492 0.0322 'International Tables Vol C Tables 4.2.6.8 and 6.1.1.4'

loop_
_exptl_crystal_face_index_h
_exptl_crystal_face_index_k
_exptl_crystal_face_index_l
_exptl_crystal_face_perp_dist
3 -10 2 0.0531
-12 -2 3 0.0609
0 0 -18 0.0261
-1 0 18 0.0238
6 9 2 0.0321
-10 5 -5 0.0532
-11 -1 -5 0.0483
11 1 5 0.0532
7 5 11 0.0324
3 -6 -14 0.0440
11 -2 -5 0.0592
-4 6 14 0.0408
-11 2 5 0.0447

loop_
_geom_angle_atom_site_label_1
_geom_angle_atom_site_label_2
_geom_angle_atom_site_label_3
_geom_angle
O1 Ba O2 59.07(5)
O1 Ba O3 140.80(5)
O4_1 Cl1_1 O3_1 111.4(7)
O1 Ba O4 101.24(5)
O3_1 Cl1_1 O2_1 110.6(7)
O3_1 Cl1_1 O1_1 107.7(8)
O3_2 Cl1_2 O2_2 117.0(5)
O1_3 C1_3 N1_3 123.3(9)
O2_2 Cl1_2 O4_2 113.8(4)
N1_4 C2_4 H2C_4 109.5
O1 Ba O7 133.48(5)
O1 Ba O8 73.82(6)
O1 Ba N1 60.97(5)
O1 Ba N2 119.07(5)
O1 Ba N3 75.52(6)
O1 Ba N4 139.87(5)
H2B_4 C2_4 H2C_4 109.5
O2 Ba O7 161.89(5)
O4_1 Cl1_1 O2_1 110.1(7)
O2_2 Cl1_2 O1_2 107.1(5)
O4_1 Cl1_1 O1_1 106.4(7)
N1_4 C2_4 H2A_4 109.5
O2_1 Cl1_1 O1_1 110.6(5)
H3A_3 C3_3 H3C_3 109.5
O3_2 Cl1_2 O1_2 100.3(5)
N1_3 C2_3 H2A_3 109.5
O3_2 Cl1_2 O4_2 114.9(4)
N1_3 C2_3 H2B_3 109.5
H3B_3 C3_3 H3C_3 109.5
N1_3 C2_3 H2C_3 109.5
N1_4 C2_4 H2B_4 109.5
H2B_3 C2_3 H2C_3 109.5
C1_3 N1_3 C2_3 123.1(6)
N1_3 C3_3 H3B_3 109.5
N1_4 C3_4 H3B_4 109.5
N1_3 C3_3 H3C_3 109.5
O2 Ba N1 119.43(5)
O2 Ba N2 60.58(5)
O2 Ba N4 107.57(5)
O3 Ba O2 103.21(5)
O3 Ba O4 59.41(5)
O3 Ba O7 74.23(5)
O3 Ba N1 117.74(5)
O3 Ba N2 62.16(5)
O3 Ba N3 139.66(5)
O3 Ba N4 76.59(5)
O4 Ba O2 126.91(5)
O4 Ba O7 67.83(4)
H2A_3 C2_3 H2B_3 109.5
O1_4 C1_4 H1_4 118.8
H2A_3 C2_3 H2C_3 109.5
C1_4 N1_4 C2_4 122.5(11)
N1_3 C3_3 H3A_3 109.5
N1_4 C3_4 H3C_4 109.5
H3A_3 C3_3 H3B_3 109.5
H3A_4 C3_4 H3C_4 109.5
H3B_4 C3_4 H3C_4 109.5
O4 Ba N1 58.91(5)
O4 Ba N2 120.98(5)
O4 Ba N4 114.47(5)
O5 Ba O1 75.31(5)
O5 Ba O2 66.06(5)
O5 Ba O3 132.89(5)
O5 Ba O4 162.98(5)
O5 Ba O7 102.10(4)
O5 Ba O8 128.72(5)
O5 Ba N1 106.16(5)
O5 Ba N2 73.95(5)
O5 Ba N3 57.26(5)
O5 Ba N4 65.14(5)
O1_4 C1_4 N1_4 122.5(12)
O1_2 Cl1_2 O4_2 101.0(5)
N1_4 C1_4 H1_4 118.8
C2_4 N1_4 C3_4 118.1(11)
C1_4 N1_4 C3_4 119.3(9)
H3A_4 C3_4 H3B_4 109.5
O7 Ba N1 76.18(5)
O8 Ba O2 63.07(6)
O8 Ba O3 67.07(6)
O8 Ba O4 64.10(6)
O8 Ba O7 128.80(5)
O8 Ba N1 93.18(7)
O8 Ba N2 86.72(7)
O8 Ba N3 144.61(7)
O8 Ba N4 137.78(7)
N2 Ba O7 103.83(5)
N2 Ba N1 179.88(6)
N3 Ba O2 113.89(5)
N3 Ba O4 105.73(5)
N3 Ba O7 65.56(5)
N3 Ba N1 56.11(6)
N3 Ba N2 124.00(6)
N3 Ba N4 77.61(5)
N4 Ba O7 54.32(5)
N4 Ba N1 123.32(6)
N4 Ba N2 56.74(5)
H2A_4 C2_4 H2B_4 109.5
O1_3 C1_3 H1_3 118.4
H2A_4 C2_4 H2C_4 109.5
N1_3 C1_3 H1_3 118.4
N1_4 C3_4 H3A_4 109.5
C1_3 N1_3 C3_3 118.8(6)
C2_3 N1_3 C3_3 118.0(6)
C2 O1 Ba 116.40(14)
C3 O1 Ba 118.72(15)
C3 O1 C2 112.3(2)
C4 O2 Ba 112.92(15)
C5 O2 Ba 116.97(14)
C5 O2 C4 112.2(2)
C8 O3 Ba 112.98(14)
C9 O3 Ba 115.38(14)
C9 O3 C8 111.68(19)
C10 O4 Ba 115.38(14)
C10 O4 C11 112.81(19)
C11 O4 Ba 121.25(14)
C19 O5 Ba 122.42(14)
Ba O7 H7 132.0(19)
C28 O7 Ba 118.05(13)
C28 O7 H7 108.1(19)
C30 O8 Ba 147.8(2)
C1 N1 Ba 108.28(15)
C12 N1 Ba 110.99(16)
C12 N1 C1 109.4(2)
C13 N1 Ba 108.90(13)
C13 N1 C1 109.6(2)
C13 N1 C12 109.7(2)
C6 N2 Ba 109.78(15)
C6 N2 C7 110.4(2)
C7 N2 Ba 108.28(14)
C20 N2 Ba 109.55(13)
C20 N2 C6 109.8(2)
C20 N2 C7 109.0(2)
C14 N3 Ba 119.23(15)
C14 N3 C18 118.3(2)
C18 N3 Ba 116.06(14)
C21 N4 Ba 118.15(14)
C21 N4 C29 118.36(19)
C29 N4 Ba 118.62(14)
C30 N5 C31 121.0(3)
C30 N5 C32 121.5(3)
C31 N5 C32 117.5(3)
N1 C1 H1A 108.7
N1 C1 H1B 108.7
N1 C1 C2 114.2(2)
H1A C1 H1B 107.6
C2 C1 H1A 108.7
C2 C1 H1B 108.7
O1 C2 C1 108.6(2)
O1 C2 H2A 110.0
O1 C2 H2B 110.0
C1 C2 H2A 110.0
C1 C2 H2B 110.0
H2A C2 H2B 108.4
O1 C3 H3A 109.8
O1 C3 H3B 109.8
O1 C3 C4 109.3(2)
H3A C3 H3B 108.3
C4 C3 H3A 109.8
C4 C3 H3B 109.8
O2 C4 C3 109.5(2)
O2 C4 H4A 109.8
O2 C4 H4B 109.8
C3 C4 H4A 109.8
C3 C4 H4B 109.8
H4A C4 H4B 108.2
O2 C5 H5A 109.9
O2 C5 H5B 109.9
O2 C5 C6 109.0(2)
H5A C5 H5B 108.3
C6 C5 H5A 109.9
C6 C5 H5B 109.9
N2 C6 C5 113.6(2)
N2 C6 H6A 108.8
N2 C6 H6B 108.8
C5 C6 H6A 108.8
C5 C6 H6B 108.8
H6A C6 H6B 107.7
N2 C7 H7A 108.8
N2 C7 H7B 108.8
N2 C7 C8 113.9(2)
H7A C7 H7B 107.7
C8 C7 H7A 108.8
C8 C7 H7B 108.8
O3 C8 C7 109.1(2)
O3 C8 H8A 109.9
O3 C8 H8B 109.9
C7 C8 H8A 109.9
C7 C8 H8B 109.9
H8A C8 H8B 108.3
O3 C9 H9A 109.7
O3 C9 H9B 109.7
O3 C9 C10 109.7(2)
H9A C9 H9B 108.2
C10 C9 H9A 109.7
C10 C9 H9B 109.7
O4 C10 C9 109.2(2)
O4 C10 H10A 109.8
O4 C10 H10B 109.8
C9 C10 H10A 109.8
C9 C10 H10B 109.8
H10A C10 H10B 108.3
O4 C11 H11A 110.0
O4 C11 H11B 110.0
O4 C11 C12 108.4(2)
H11A C11 H11B 108.4
C12 C11 H11A 110.0
C12 C11 H11B 110.0
N1 C12 C11 113.7(2)
N1 C12 H12A 108.8
N1 C12 H12B 108.8
C11 C12 H12A 108.8
C11 C12 H12B 108.8
H12A C12 H12B 107.7
N1 C13 H13A 108.7
N1 C13 H13B 108.7
N1 C13 C14 114.4(2)
H13A C13 H13B 107.6
C14 C13 H13A 108.7
C14 C13 H13B 108.7
N3 C14 C13 117.9(2)
N3 C14 C15 122.1(2)
C15 C14 C13 120.0(2)
C14 C15 H15 120.1
C16 C15 C14 119.8(2)
C16 C15 H15 120.1
C15 C16 H16 120.8
C15 C16 C17 118.4(2)
C17 C16 H16 120.8
C16 C17 H17 120.5
C18 C17 C16 118.9(2)
C18 C17 H17 120.5
N3 C18 C17 122.5(2)
N3 C18 C19 115.8(2)
C17 C18 C19 121.7(2)
O5 C19 O6 127.0(2)
O5 C19 C18 118.40(19)
O6 C19 C18 114.6(2)
N2 C20 H20A 108.5
N2 C20 H20B 108.5
N2 C20 C21 115.1(2)
H20A C20 H20B 107.5
C21 C20 H20A 108.5
C21 C20 H20B 108.5
N4 C21 C20 118.8(2)
N4 C21 C22 122.6(2)
C22 C21 C20 118.5(2)
C21 C22 H22 120.2
C23 C22 C21 119.5(2)
C23 C22 H22 120.2
C22 C23 H23 120.0
C22 C23 C24 120.1(2)
C24 C23 H23 120.0
C23 C24 C29 116.5(2)
C25 C24 C23 123.6(2)
C25 C24 C29 119.9(2)
C24 C25 H25 120.2
C26 C25 C24 119.7(2)
C26 C25 H25 120.2
C25 C26 H26 119.2
C25 C26 C27 121.6(2)
C27 C26 H26 119.2
C26 C27 H27 120.0
C28 C27 C26 120.0(2)
C28 C27 H27 120.0
O7 C28 C27 122.7(2)
O7 C28 C29 117.0(2)
C27 C28 C29 120.2(2)
N4 C29 C24 122.7(2)
N4 C29 C28 118.7(2)
C24 C29 C28 118.6(2)
O8 C30 N5 125.1(3)
O8 C30 H30 117.4
N5 C30 H30 117.4
N5 C31 H31A 109.5
N5 C31 H31B 109.5
N5 C31 H31C 109.5
H31A C31 H31B 109.5
H31A C31 H31C 109.5
H31B C31 H31C 109.5
N5 C32 H32A 109.5
N5 C32 H32B 109.5
N5 C32 H32C 109.5
H32A C32 H32B 109.5
H32A C32 H32C 109.5
H32B C32 H32C 109.5

loop_
_geom_bond_atom_site_label_1
_geom_bond_atom_site_label_2
_geom_bond_distance
C3_4 H3C_4 0.9800
C2_3 H2C_3 0.9800
N1_4 C3_4 1.496(14)
Cl1_1 O4_1 1.366(7)
C1_4 O1_4 1.211(12)
Cl1_1 O3_1 1.408(7)
C3_4 H3A_4 0.9800
Cl1_1 O2_1 1.409(8)
C3_3 H3B_3 0.9800
Cl1_1 O1_1 1.431(9)
C1_4 H1_4 0.9500
C3_4 H3B_4 0.9800
C2_4 H2B_4 0.9800
Cl1_2 O2_2 1.397(6)
C2_3 H2B_3 0.9800
Cl1_2 O1_2 1.434(6)
C3_3 H3A_3 0.9800
Cl1_2 O4_2 1.449(7)
C3_3 H3C_3 0.9800
C1_3 O1_3 1.228(10)
C1_4 N1_4 1.309(12)
C1_3 N1_3 1.321(10)
N1_4 C2_4 1.437(12)
C1_3 H1_3 0.9500
C2_4 H2A_4 0.9800
N1_3 C2_3 1.443(7)
C2_4 H2C_4 0.9800
N1_3 C3_3 1.454(8)
C2_3 H2A_3 0.9800
Cl1_2 O3_2 1.396(6)
Ba O1 2.8168(17)
Ba O2 2.8771(17)
Ba O3 2.8391(16)
Ba O4 2.8719(16)
Ba O5 2.8098(16)
Ba O7 2.9680(15)
Ba O8 2.838(2)
Ba N1 3.007(2)
Ba N2 2.960(2)
Ba N3 2.865(2)
Ba N4 2.9353(18)
O1 C2 1.435(3)
O1 C3 1.421(3)
O2 C4 1.425(3)
O2 C5 1.424(3)
O3 C8 1.429(3)
O3 C9 1.429(3)
O4 C10 1.427(3)
O4 C11 1.437(3)
O5 C19 1.245(3)
O6 C19 1.264(3)
O7 H7 0.833(17)
O7 C28 1.357(3)
O8 C30 1.212(4)
N1 C1 1.481(3)
N1 C12 1.478(3)
N1 C13 1.463(4)
N2 C6 1.475(3)
N2 C7 1.482(3)
N2 C20 1.469(3)
N3 C14 1.341(3)
N3 C18 1.349(3)
N4 C21 1.322(3)
N4 C29 1.363(3)
N5 C30 1.341(4)
N5 C31 1.447(5)
N5 C32 1.451(4)
C1 H1A 0.9900
C1 H1B 0.9900
C1 C2 1.500(4)
C2 H2A 0.9900
C2 H2B 0.9900
C3 H3A 0.9900
C3 H3B 0.9900
C3 C4 1.492(4)
C4 H4A 0.9900
C4 H4B 0.9900
C5 H5A 0.9900
C5 H5B 0.9900
C5 C6 1.511(4)
C6 H6A 0.9900
C6 H6B 0.9900
C7 H7A 0.9900
C7 H7B 0.9900
C7 C8 1.510(4)
C8 H8A 0.9900
C8 H8B 0.9900
C9 H9A 0.9900
C9 H9B 0.9900
C9 C10 1.496(4)
C10 H10A 0.9900
C10 H10B 0.9900
C11 H11A 0.9900
C11 H11B 0.9900
C11 C12 1.507(4)
C12 H12A 0.9900
C12 H12B 0.9900
C13 H13A 0.9900
C13 H13B 0.9900
C13 C14 1.512(4)
C14 C15 1.387(4)
C15 H15 0.9500
C15 C16 1.375(4)
C16 H16 0.9500
C16 C17 1.393(4)
C17 H17 0.9500
C17 C18 1.381(3)
C18 C19 1.528(3)
C20 H20A 0.9900
C20 H20B 0.9900
C20 C21 1.504(3)
C21 C22 1.414(3)
C22 H22 0.9500
C22 C23 1.354(4)
C23 H23 0.9500
C23 C24 1.414(4)
C24 C25 1.414(4)
C24 C29 1.423(3)
C25 H25 0.9500
C25 C26 1.360(4)
C26 H26 0.9500
C26 C27 1.410(4)
C27 H27 0.9500
C27 C28 1.376(3)
C28 C29 1.423(3)
C30 H30 0.9500
C31 H31A 0.9800
C31 H31B 0.9800
C31 H31C 0.9800
C32 H32A 0.9800
C32 H32B 0.9800
C32 H32C 0.9800

loop_
_geom_torsion_atom_site_label_1
_geom_torsion_atom_site_label_2
_geom_torsion_atom_site_label_3
_geom_torsion_atom_site_label_4
_geom_torsion
O1_4 C1_4 N1_4 C3_4 0.8(13)
O1_4 C1_4 N1_4 C2_4 -176.0(9)
O1_3 C1_3 N1_3 C3_3 -0.4(11)
O1_3 C1_3 N1_3 C2_3 -177.3(7)
Ba O1 C2 C1 52.5(3)
Ba O1 C3 C4 -40.8(3)
Ba O2 C4 C3 -53.2(2)
Ba O2 C5 C6 45.8(2)
Ba O3 C8 C7 54.3(2)
Ba O3 C9 C10 -49.6(2)
Ba O4 C10 C9 -46.3(2)
Ba O4 C11 C12 41.7(3)
Ba O5 C19 O6 163.36(17)
Ba O5 C19 C18 -16.7(3)
Ba O7 C28 C27 149.80(18)
Ba O7 C28 C29 -30.6(2)
Ba O8 C30 N5 -117.5(4)
Ba N1 C1 C2 43.4(3)
Ba N1 C12 C11 48.0(3)
Ba N1 C13 C14 44.3(2)
Ba N2 C6 C5 48.1(3)
Ba N2 C7 C8 43.1(2)
Ba N2 C20 C21 46.7(2)
Ba N3 C14 C13 -28.2(3)
Ba N3 C14 C15 149.33(18)
Ba N3 C18 C17 -148.71(17)
Ba N3 C18 C19 31.5(2)
Ba N4 C21 C20 -20.7(3)
Ba N4 C21 C22 156.08(17)
Ba N4 C29 C24 -152.19(17)
Ba N4 C29 C28 28.0(2)
O1 C3 C4 O2 62.4(3)
O2 C5 C6 N2 -64.7(3)
O3 C9 C10 O4 63.8(3)
O4 C11 C12 N1 -60.0(3)
O7 C28 C29 N4 2.0(3)
O7 C28 C29 C24 -177.81(19)
N1 C1 C2 O1 -66.1(3)
N1 C13 C14 N3 -14.1(3)
N1 C13 C14 C15 168.3(2)
N2 C7 C8 O3 -68.5(3)
N2 C20 C21 N4 -19.2(3)
N2 C20 C21 C22 163.8(2)
N3 C14 C15 C16 -1.3(4)
N3 C18 C19 O5 -11.1(3)
N3 C18 C19 O6 168.79(19)
N4 C21 C22 C23 -3.7(3)
C1 N1 C12 C11 167.4(2)
C1 N1 C13 C14 -73.9(3)
C2 O1 C3 C4 178.7(2)
C3 O1 C2 C1 -166.0(2)
C4 O2 C5 C6 178.6(2)
C5 O2 C4 C3 172.1(2)
C6 N2 C7 C8 -77.1(3)
C6 N2 C20 C21 167.3(2)
C7 N2 C6 C5 167.3(2)
C7 N2 C20 C21 -71.6(3)
C8 O3 C9 C10 179.6(2)
C9 O3 C8 C7 -173.7(2)
C10 O4 C11 C12 -175.3(2)
C11 O4 C10 C9 168.4(2)
C12 N1 C1 C2 -77.6(3)
C12 N1 C13 C14 166.0(2)
C13 N1 C1 C2 162.1(2)
C13 N1 C12 C11 -72.4(3)
C13 C14 C15 C16 176.3(2)
C14 N3 C18 C17 3.0(3)
C14 N3 C18 C19 -176.78(19)
C14 C15 C16 C17 2.5(4)
C15 C16 C17 C18 -1.0(4)
C16 C17 C18 N3 -1.8(3)
C16 C17 C18 C19 178.0(2)
C17 C18 C19 O5 169.1(2)
C17 C18 C19 O6 -11.0(3)
C18 N3 C14 C13 -179.0(2)
C18 N3 C14 C15 -1.5(3)
C20 N2 C6 C5 -72.5(3)
C20 N2 C7 C8 162.2(2)
C20 C21 C22 C23 173.1(2)
C21 N4 C29 C24 2.7(3)
C21 N4 C29 C28 -177.14(19)
C21 C22 C23 C24 2.5(4)
C22 C23 C24 C25 -179.9(2)
C22 C23 C24 C29 1.0(3)
C23 C24 C25 C26 -177.1(3)
C23 C24 C29 N4 -3.7(3)
C23 C24 C29 C28 176.1(2)
C24 C25 C26 C27 0.3(4)
C25 C24 C29 N4 177.2(2)
C25 C24 C29 C28 -3.1(3)
C25 C26 C27 C28 -1.5(4)
C26 C27 C28 O7 -179.9(2)
C26 C27 C28 C29 0.4(3)
C27 C28 C29 N4 -178.4(2)
C27 C28 C29 C24 1.8(3)
C29 N4 C21 C20 -175.7(2)
C29 N4 C21 C22 1.1(3)
C29 C24 C25 C26 2.0(4)
C31 N5 C30 O8 -1.6(6)
C32 N5 C30 O8 178.5(4)

loop_
_exptl_oxdiff_crystal_face_indexfrac_h
_exptl_oxdiff_crystal_face_indexfrac_k
_exptl_oxdiff_crystal_face_indexfrac_l
_exptl_oxdiff_crystal_face_x
_exptl_oxdiff_crystal_face_y
_exptl_oxdiff_crystal_face_z
3.3766 -9.6951 1.8879 -0.1817 0.9787 0.0957
-11.5118 -2.2999 3.1372 0.4010 0.1191 -0.9083
-0.0000 0.0000 -18.0000 -0.8994 -0.2537 -0.2900
-1.0000 -0.0000 18.0000 0.9246 0.2414 0.2109
6.0000 9.0000 2.0001 0.1265 -0.7436 0.6945
-10.0000 5.0000 -5.0000 0.1003 -0.6627 -0.7677
-11.0000 -1.0000 -5.0000 0.0071 -0.1114 -0.9719
11.0000 1.0000 5.0000 -0.0071 0.1114 0.9719
7.0000 5.0000 11.0000 0.4722 -0.2288 0.8353
3.0000 -6.0000 -14.0000 -0.8933 0.4031 -0.1132
11.0000 -2.0000 -5.0000 -0.5659 0.2523 0.7482
-4.0000 6.0000 14.0000 0.9184 -0.4153 0.0340
-11.0000 2.0000 5.0000 0.5659 -0.2523 -0.7482
